data_7706503
loop_
_publ_author_name
'Khalaniya, R. A.'
'Sobolev, A. V.'
'Verchenko, V. Yu'
'Tsirlin, A. A.'
'Senyshyn, A.'
'Damay, F.'
'Presniakov, I. A.'
'Shevelkov, A. V.'

_publ_section_title
;
 Magnetic structures of Fe<sub>32+\d</sub>Ge<sub>33</sub>As<sub>2</sub>
 and Fe<sub>32+\d'</sub>Ge<sub>35-x</sub>P<sub>x</sub> intermetallic
 compounds: a neutron diffraction and <sup>57</sup>Fe M\"ossbauer
 spectroscopy study.
;
_journal_issue 6
_journal_name_full 'Dalton transactions (Cambridge, England : 2003)'
_journal_page_first 2210
_journal_page_last 2220
_journal_paper_doi 10.1039/d0dt03923c
_journal_volume 50
_journal_year 2021
_chemical_formula_moiety 'As2 Fe32.13 Ge33'
_chemical_formula_sum 'As2 Fe32.13 Ge33'
_chemical_formula_weight 4339.7
_space_group_IT_number 191
_space_group_name_Hall '-P 6 2'
_space_group_name_H-M_alt 'P 6/m m m'
_symmetry_cell_setting hexagonal
_symmetry_Int_Tables_number 191
_symmetry_space_group_name_Hall '-P 6 2'
_symmetry_space_group_name_H-M 'P 6/m m m'
_audit_creation_method 'Jana2006 Version : 25/04/2020'
_audit_update_record
;
2020-11-10 deposited with the CCDC.	2021-01-11 downloaded from the CCDC.
;
_cell_angle_alpha 90
_cell_angle_beta 90
_cell_angle_gamma 120
_cell_formula_units_Z 1
_cell_length_a 11.92330(6)
_cell_length_b 11.92330(6)
_cell_length_c 7.54727(6)
_cell_measurement_temperature 150
_cell_volume 929.209(10)
_diffrn_ambient_temperature 150
_diffrn_detector_type '80 position-sensitive 3He tubes'
_diffrn_measurement_device 'high resolution powder diffractometer'
_diffrn_measurement_device_type 'SPODI high resolution powder diffractometer'
_diffrn_radiation_monochromator 'Ge (551) monochromator'
_diffrn_radiation_probe neutron
_diffrn_radiation_type neutron
_diffrn_radiation_wavelength 1.5482
_exptl_absorpt_coefficient_mu 0.015
_exptl_crystal_density_diffrn 7.7552
_exptl_crystal_description powder
_exptl_crystal_F_000 586.89
_pd_instr_location ' ?'
_pd_meas_2theta_range_inc 0.05
_pd_meas_2theta_range_max 153.900
_pd_meas_2theta_range_min 0.950
_pd_meas_number_of_points 3060
_pd_proc_2theta_range_inc 0.05
_pd_proc_2theta_range_max 153.9
_pd_proc_2theta_range_min 6.05
_pd_proc_ls_background_function '20 Legendre polynoms'
_pd_proc_ls_pref_orient_corr none
_pd_proc_ls_profile_function Gaussian
_pd_proc_ls_prof_R_factor 0.0273
_pd_proc_ls_prof_wR_expected 0.0141
_pd_proc_ls_prof_wR_factor 0.0319
_refine_ls_goodness_of_fit_all 2.26
_refine_ls_number_constraints 0
_refine_ls_number_parameters 71
_refine_ls_number_restraints 0
_refine_ls_R_factor_all 0.0142
_refine_ls_R_factor_gt 0.0140
_refine_ls_shift/su_max 0.0244
_refine_ls_shift/su_mean 0.0020
_refine_ls_weighting_scheme sigma
_refine_ls_wR_factor_all 0.0202
_refine_ls_wR_factor_gt 0.0201
_cod_data_source_file d0dt03923c2.cif
_cod_data_source_block Fe32p1Ge33As2_150K
_cod_depositor_comments 'Adding full bibliography for 7706499--7706504.cif.'
_cod_original_cell_volume 929.209(9)
_cod_original_sg_symbol_Hall '-P 6;-2'
_cod_database_code 7706503

loop_
_space_group_symop_id
_space_group_symop_operation_xyz
1 x,y,z
2 -y,x-y,z
3 -x+y,-x,z
4 -x,-y,z
5 y,-x+y,z
6 x-y,x,z
7 y,x,-z
8 x-y,-y,-z
9 -x,-x+y,-z
10 -y,-x,-z
11 -x+y,y,-z
12 x,x-y,-z
13 -x,-y,-z
14 y,-x+y,-z
15 x-y,x,-z
16 x,y,-z
17 -y,x-y,-z
18 -x+y,-x,-z
19 -y,-x,z
20 -x+y,y,z
21 x,x-y,z
22 y,x,z
23 x-y,-y,z
24 -x,-x+y,z

loop_
_atom_site_label
_atom_site_type_symbol
_atom_site_fract_x
_atom_site_fract_y
_atom_site_fract_z
_atom_site_adp_type
_atom_site_U_iso_or_equiv
_atom_site_site_symmetry_multiplicity
_atom_site_occupancy
_atom_site_calc_flag
_atom_site_refinement_flags
_atom_site_disorder_assembly
_atom_site_disorder_group
As1 As 0 0 0.1657(4) Uani 0.0003(5) 2 1 d . . .
Ge1 Ge 0 0.22856(12) 0.5 Uani 0.0040(5) 6 1 d . . .
Fe1 Fe 0.21214(6) 0.42429(11) 0.5 Uani 0.0029(4) 6 1 d . . .
Ge2 Ge 0.43193(7) 0.56807(7) 0.5 Uani 0.0051(3) 6 1 d . . .
Ge3 Ge 0.24444(5) 0.48888(10) 0.19666(13) Uani 0.0132(4) 12 1 d . . .
Ge4 Ge 0.27555(11) 0 0 Uani 0.0050(5) 6 1 d . . .
Fe2 Fe 0.333333 0.666667 0 Uani 0.0082(6) 2 1 d . . .
Fe3 Fe 0 0.38565(6) 0.27951(11) Uani 0.0043(3) 12 1 d . . .
Ge5 Ge -0.0507(3) 0.47464(16) 0 Uani 0.0183(15) 6 0.5 d . . .
Fe4 Fe 0.12319(4) 0.24638(8) 0.23341(13) Uani 0.0045(3) 12 1 d . . .
Fe5 Fe 0 0 0.5 Uani 0.021(11) 1 0.130(15) d . . .

loop_
_atom_site_aniso_label
_atom_site_aniso_type_symbol
_atom_site_aniso_U_11
_atom_site_aniso_U_22
_atom_site_aniso_U_33
_atom_site_aniso_U_12
_atom_site_aniso_U_13
_atom_site_aniso_U_23
As1 As 0.000261 0.000261 0.0005(15) 0.000131 0 0
Ge1 Ge 0.0056(7) 0.0047(5) 0.0019(7) 0.0028(3) 0 0
Fe1 Fe 0.0020(4) 0.0017(6) 0.0048(6) 0.0009(3) 0 0
Ge2 Ge 0.0035(3) 0.0035(3) 0.0062(8) 0.0001 0 0
Ge3 Ge 0.0226(5) 0.0046(5) 0.0064(6) 0.0023(2) 0.00043(19) 0.0009(4)
Ge4 Ge 0.0060(5) 0.0060(7) 0.0028(8) 0.0030(3) 0 0
Fe2 Fe 0.0109(7) 0.0109(7) 0.0028(12) 0.0054(4) 0 0
Fe3 Fe 0.0035(4) 0.0044(3) 0.0047(4) 0.0018(2) 0 0.0006(3)
Ge5 Ge 0.042(2) 0.0133(12) 0.0092(18) 0.0210(12) 0 0
Fe4 Fe 0.0029(3) 0.0052(4) 0.0062(4) 0.0026(2) 0.00000(16) 0.0000(3)
Fe5 Fe 0.013(11) 0.013(11) 0.04(2) 0.006(6) 0 0

loop_
_atom_type_symbol
_atom_type_scat_length_neutron
_atom_type_scat_source
As 6.580 International_Tables_Vol_C
Fe 9.450 International_Tables_Vol_C
Ge 8.185 International_Tables_Vol_C

loop_
_exptl_crystal_face_index_h
_exptl_crystal_face_index_k
_exptl_crystal_face_index_l
_exptl_crystal_face_perp_dist
? ? ? ?

loop_
_geom_angle_atom_site_label_1
_geom_angle_atom_site_label_2
_geom_angle_atom_site_label_3
_geom_angle_site_symmetry_1
_geom_angle_site_symmetry_2
_geom_angle_site_symmetry_3
_geom_angle
_geom_angle_publ_flag
As1 As1 Fe4 7_555 . . 101.36(6) ?
As1 As1 Fe4 7_555 . 2_555 101.36(6) ?
As1 As1 Fe4 7_555 . 3_555 101.36(6) ?
As1 As1 Fe4 7_555 . 4_555 101.36(6) ?
As1 As1 Fe4 7_555 . 5_555 101.36(6) ?
As1 As1 Fe4 7_555 . 6_555 101.36(6) ?
As1 As1 Fe5 7_555 . . 180 ?
Fe4 As1 Fe4 . . 2_555 116.22(5) ?
Fe4 As1 Fe4 . . 3_555 116.22(4) ?
Fe4 As1 Fe4 . . 4_555 157.28(12) ?
Fe4 As1 Fe4 . . 5_555 58.71(3) ?
Fe4 As1 Fe4 . . 6_555 58.71(2) ?
Fe4 As1 Fe5 . . . 78.64(6) ?
Fe4 As1 Fe4 2_555 . 3_555 116.22(5) ?
Fe4 As1 Fe4 2_555 . 4_555 58.71(3) ?
Fe4 As1 Fe4 2_555 . 5_555 157.28(12) ?
Fe4 As1 Fe4 2_555 . 6_555 58.71(3) ?
Fe4 As1 Fe5 2_555 . . 78.64(6) ?
Fe4 As1 Fe4 3_555 . 4_555 58.71(2) ?
Fe4 As1 Fe4 3_555 . 5_555 58.71(3) ?
Fe4 As1 Fe4 3_555 . 6_555 157.28(12) ?
Fe4 As1 Fe5 3_555 . . 78.64(6) ?
Fe4 As1 Fe4 4_555 . 5_555 116.22(5) ?
Fe4 As1 Fe4 4_555 . 6_555 116.22(4) ?
Fe4 As1 Fe5 4_555 . . 78.64(6) ?
Fe4 As1 Fe4 5_555 . 6_555 116.22(5) ?
Fe4 As1 Fe5 5_555 . . 78.64(6) ?
Fe4 As1 Fe5 6_555 . . 78.64(6) ?
Ge1 Ge1 Ge1 5_555 . 6_555 120.00(6) ?
Ge1 Ge1 Fe1 5_555 . . 56.01(4) ?
Ge1 Ge1 Fe1 5_555 . 6_555 176.01(6) ?
Ge1 Ge1 Fe3 5_555 . . 111.95(2) ?
Ge1 Ge1 Fe3 5_555 . 9_556 111.95(2) ?
Ge1 Ge1 Fe4 5_555 . . 56.00(2) ?
Ge1 Ge1 Fe4 5_555 . 6_555 110.18(4) ?
Ge1 Ge1 Fe4 5_555 . 9_556 110.18(4) ?
Ge1 Ge1 Fe4 5_555 . 11_556 56.00(3) ?
Ge1 Ge1 Fe5 5_555 . . 60.00(4) ?
Ge1 Ge1 Fe1 6_555 . . 176.01(7) ?
Ge1 Ge1 Fe1 6_555 . 6_555 56.01(3) ?
Ge1 Ge1 Fe3 6_555 . . 111.95(2) ?
Ge1 Ge1 Fe3 6_555 . 9_556 111.95(2) ?
Ge1 Ge1 Fe4 6_555 . . 110.18(4) ?
Ge1 Ge1 Fe4 6_555 . 6_555 56.00(2) ?
Ge1 Ge1 Fe4 6_555 . 9_556 56.00(2) ?
Ge1 Ge1 Fe4 6_555 . 11_556 110.18(4) ?
Ge1 Ge1 Fe5 6_555 . . 60.00(4) ?
Fe1 Ge1 Fe1 . . 6_555 127.97(7) ?
Fe1 Ge1 Fe3 . . . 70.86(4) ?
Fe1 Ge1 Fe3 . . 9_556 70.86(4) ?
Fe1 Ge1 Fe4 . . . 67.97(2) ?
Fe1 Ge1 Fe4 . . 6_555 124.27(2) ?
Fe1 Ge1 Fe4 . . 9_556 124.27(2) ?
Fe1 Ge1 Fe4 . . 11_556 67.97(2) ?
Fe1 Ge1 Fe5 . . . 116.01(4) ?
Fe1 Ge1 Fe3 6_555 . . 70.86(3) ?
Fe1 Ge1 Fe3 6_555 . 9_556 70.86(3) ?
Fe1 Ge1 Fe4 6_555 . . 124.27(2) ?
Fe1 Ge1 Fe4 6_555 . 6_555 67.97(3) ?
Fe1 Ge1 Fe4 6_555 . 9_556 67.97(2) ?
Fe1 Ge1 Fe4 6_555 . 11_556 124.27(3) ?
Fe1 Ge1 Fe5 6_555 . . 116.01(3) ?
Fe3 Ge1 Fe3 . . 9_556 83.24(5) ?
Fe3 Ge1 Fe4 . . . 67.15(3) ?
Fe3 Ge1 Fe4 . . 6_555 67.15(2) ?
Fe3 Ge1 Fe4 . . 9_556 135.11(5) ?
Fe3 Ge1 Fe4 . . 11_556 135.11(5) ?
Fe3 Ge1 Fe5 . . . 138.38(3) ?
Fe3 Ge1 Fe4 9_556 . . 135.11(5) ?
Fe3 Ge1 Fe4 9_556 . 6_555 135.11(5) ?
Fe3 Ge1 Fe4 9_556 . 9_556 67.15(3) ?
Fe3 Ge1 Fe4 9_556 . 11_556 67.15(3) ?
Fe3 Ge1 Fe5 9_556 . . 138.38(3) ?
Fe4 Ge1 Fe4 . . 6_555 62.93(3) ?
Fe4 Ge1 Fe4 . . 9_556 155.27(7) ?
Fe4 Ge1 Fe4 . . 11_556 111.31(4) ?
Fe4 Ge1 Fe5 . . . 77.63(4) ?
Fe4 Ge1 Fe4 6_555 . 9_556 111.31(3) ?
Fe4 Ge1 Fe4 6_555 . 11_556 155.27(7) ?
Fe4 Ge1 Fe5 6_555 . . 77.63(4) ?
Fe4 Ge1 Fe4 9_556 . 11_556 62.93(3) ?
Fe4 Ge1 Fe5 9_556 . . 77.63(4) ?
Fe4 Ge1 Fe5 11_556 . . 77.63(4) ?
Ge1 Fe1 Ge1 . . 5_555 67.97(5) ?
Ge1 Fe1 Ge2 . . . 164.08(8) ?
Ge1 Fe1 Ge2 . . 3_565 96.11(5) ?
Ge1 Fe1 Ge3 . . . 103.41(2) ?
Ge1 Fe1 Ge3 . . 11_556 103.41(3) ?
Ge1 Fe1 Fe3 . . . 55.68(3) ?
Ge1 Fe1 Fe3 . . 5_555 109.45(5) ?
Ge1 Fe1 Fe3 . . 9_556 55.68(3) ?
Ge1 Fe1 Fe3 . . 11_556 109.45(5) ?
Ge1 Fe1 Fe4 . . . 56.01(2) ?
Ge1 Fe1 Fe4 . . 11_556 56.01(3) ?
Ge1 Fe1 Ge2 5_555 . . 96.11(5) ?
Ge1 Fe1 Ge2 5_555 . 3_565 164.08(4) ?
Ge1 Fe1 Ge3 5_555 . . 103.41(4) ?
Ge1 Fe1 Ge3 5_555 . 11_556 103.41(5) ?
Ge1 Fe1 Fe3 5_555 . . 109.45(4) ?
Ge1 Fe1 Fe3 5_555 . 5_555 55.68(3) ?
Ge1 Fe1 Fe3 5_555 . 9_556 109.45(4) ?
Ge1 Fe1 Fe3 5_555 . 11_556 55.68(3) ?
Ge1 Fe1 Fe4 5_555 . . 56.01(3) ?
Ge1 Fe1 Fe4 5_555 . 11_556 56.01(4) ?
Ge2 Fe1 Ge2 . . 3_565 99.81(6) ?
Ge2 Fe1 Ge3 . . . 79.62(2) ?
Ge2 Fe1 Ge3 . . 11_556 79.62(3) ?
Ge2 Fe1 Fe3 . . . 134.69(4) ?
Ge2 Fe1 Fe3 . . 5_555 58.40(3) ?
Ge2 Fe1 Fe3 . . 9_556 134.69(4) ?
Ge2 Fe1 Fe3 . . 11_556 58.40(3) ?
Ge2 Fe1 Fe4 . . . 115.74(3) ?
Ge2 Fe1 Fe4 . . 11_556 115.74(4) ?
Ge2 Fe1 Ge3 3_565 . . 79.62(4) ?
Ge2 Fe1 Ge3 3_565 . 11_556 79.62(5) ?
Ge2 Fe1 Fe3 3_565 . . 58.40(3) ?
Ge2 Fe1 Fe3 3_565 . 5_555 134.69(3) ?
Ge2 Fe1 Fe3 3_565 . 9_556 58.40(3) ?
Ge2 Fe1 Fe3 3_565 . 11_556 134.69(3) ?
Ge2 Fe1 Fe4 3_565 . . 115.74(3) ?
Ge2 Fe1 Fe4 3_565 . 11_556 115.74(4) ?
Ge3 Fe1 Ge3 . . 11_556 147.51(6) ?
Ge3 Fe1 Fe3 . . . 58.77(2) ?
Ge3 Fe1 Fe3 . . 5_555 58.77(3) ?
Ge3 Fe1 Fe3 . . 9_556 126.61(5) ?
Ge3 Fe1 Fe3 . . 11_556 126.61(4) ?
Ge3 Fe1 Fe4 . . . 58.64(3) ?
Ge3 Fe1 Fe4 . . 11_556 153.85(5) ?
Ge3 Fe1 Fe3 11_556 . . 126.61(5) ?
Ge3 Fe1 Fe3 11_556 . 5_555 126.61(5) ?
Ge3 Fe1 Fe3 11_556 . 9_556 58.77(3) ?
Ge3 Fe1 Fe3 11_556 . 11_556 58.77(4) ?
Ge3 Fe1 Fe4 11_556 . . 153.85(5) ?
Ge3 Fe1 Fe4 11_556 . 11_556 58.64(3) ?
Fe3 Fe1 Fe3 . . 5_555 106.68(2) ?
Fe3 Fe1 Fe3 . . 9_556 70.99(3) ?
Fe3 Fe1 Fe3 . . 11_556 164.00(5) ?
Fe3 Fe1 Fe4 . . . 58.49(2) ?
Fe3 Fe1 Fe4 . . 11_556 109.57(3) ?
Fe3 Fe1 Fe3 5_555 . 9_556 164.00(5) ?
Fe3 Fe1 Fe3 5_555 . 11_556 70.99(3) ?
Fe3 Fe1 Fe4 5_555 . . 58.49(2) ?
Fe3 Fe1 Fe4 5_555 . 11_556 109.57(5) ?
Fe3 Fe1 Fe3 9_556 . 11_556 106.68(2) ?
Fe3 Fe1 Fe4 9_556 . . 109.57(3) ?
Fe3 Fe1 Fe4 9_556 . 11_556 58.49(3) ?
Fe3 Fe1 Fe4 11_556 . . 109.57(5) ?
Fe3 Fe1 Fe4 11_556 . 11_556 58.49(3) ?
Fe4 Fe1 Fe4 . . 11_556 95.21(4) ?
Fe1 Ge2 Fe1 . . 2_665 140.19(7) ?
Fe1 Ge2 Ge2 . . 4_665 109.90(5) ?
Fe1 Ge2 Fe3 . . 2_665 133.24(3) ?
Fe1 Ge2 Fe3 . . 5_555 71.78(3) ?
Fe1 Ge2 Fe3 . . 8_666 133.24(3) ?
Fe1 Ge2 Fe3 . . 11_556 71.78(3) ?
Fe1 Ge2 Ge2 2_665 . 4_665 109.90(5) ?
Fe1 Ge2 Fe3 2_665 . 2_665 71.78(4) ?
Fe1 Ge2 Fe3 2_665 . 5_555 133.24(3) ?
Fe1 Ge2 Fe3 2_665 . 8_666 71.78(4) ?
Fe1 Ge2 Fe3 2_665 . 11_556 133.24(3) ?
Ge2 Ge2 Fe3 4_665 . 2_665 56.84(3) ?
Ge2 Ge2 Fe3 4_665 . 5_555 56.84(3) ?
Ge2 Ge2 Fe3 4_665 . 8_666 56.84(3) ?
Ge2 Ge2 Fe3 4_665 . 11_556 56.84(3) ?
Fe3 Ge2 Fe3 2_665 . 5_555 64.08(3) ?
Fe3 Ge2 Fe3 2_665 . 8_666 80.71(4) ?
Fe3 Ge2 Fe3 2_665 . 11_556 113.68(5) ?
Fe3 Ge2 Fe3 5_555 . 8_666 113.68(5) ?
Fe3 Ge2 Fe3 5_555 . 11_556 80.71(4) ?
Fe3 Ge2 Fe3 8_666 . 11_556 64.08(3) ?
Fe1 Ge3 Ge3 . . 11_555 163.76(5) ?
Fe1 Ge3 Fe2 . . . 145.20(5) ?
Fe1 Ge3 Fe3 . . . 69.87(3) ?
Fe1 Ge3 Fe3 . . 5_555 69.87(4) ?
Fe1 Ge3 Ge5 . . 4_565 121.19(5) ?
Fe1 Ge3 Ge5 . . 5_555 121.19(6) ?
Fe1 Ge3 Fe4 . . . 67.44(4) ?
Ge3 Ge3 Fe2 11_555 . . 51.04(3) ?
Ge3 Ge3 Fe3 11_555 . . 103.86(4) ?
Ge3 Ge3 Fe3 11_555 . 5_555 103.86(5) ?
Ge3 Ge3 Ge5 11_555 . 4_565 59.85(5) ?
Ge3 Ge3 Ge5 11_555 . 5_555 59.85(4) ?
Ge3 Ge3 Fe4 11_555 . . 96.32(4) ?
Fe2 Ge3 Fe3 . . . 117.92(4) ?
Fe2 Ge3 Fe3 . . 5_555 117.92(3) ?
Fe2 Ge3 Ge5 . . 4_565 65.49(4) ?
Fe2 Ge3 Ge5 . . 5_555 65.49(8) ?
Fe2 Ge3 Fe4 . . . 147.36(5) ?
Fe3 Ge3 Fe3 . . 5_555 123.48(4) ?
Fe3 Ge3 Ge5 . . 4_565 54.48(4) ?
Fe3 Ge3 Ge5 . . 5_555 157.77(6) ?
Fe3 Ge3 Fe4 . . . 64.39(3) ?
Fe3 Ge3 Ge5 5_555 . 4_565 157.77(6) ?
Fe3 Ge3 Ge5 5_555 . 5_555 54.48(7) ?
Fe3 Ge3 Fe4 5_555 . . 64.39(3) ?
Ge5 Ge3 Ge5 4_565 . 5_555 117.58(7) ?
Ge5 Ge3 Fe4 4_565 . . 100.49(4) ?
Ge5 Ge3 Fe4 5_555 . . 100.49(9) ?
Fe3 Ge4 Fe3 3_555 . 7_555 116.21(6) ?
Fe3 Ge4 Ge5 3_555 . 3_555 58.77(3) ?
Fe3 Ge4 Ge5 3_555 . 6_655 58.77(3) ?
Fe3 Ge4 Fe4 3_555 . 3_555 67.63(3) ?
Fe3 Ge4 Fe4 3_555 . 5_555 67.63(3) ?
Fe3 Ge4 Fe4 3_555 . 7_555 148.396(16) ?
Fe3 Ge4 Fe4 3_555 . 12_555 148.40(3) ?
Fe3 Ge4 Ge5 7_555 . 3_555 58.77(3) ?
Fe3 Ge4 Ge5 7_555 . 6_655 58.77(3) ?
Fe3 Ge4 Fe4 7_555 . 3_555 148.396(18) ?
Fe3 Ge4 Fe4 7_555 . 5_555 148.40(2) ?
Fe3 Ge4 Fe4 7_555 . 7_555 67.63(3) ?
Fe3 Ge4 Fe4 7_555 . 12_555 67.63(2) ?
Ge5 Ge4 Ge5 3_555 . 6_655 22.15(10) ?
Ge5 Ge4 Fe4 3_555 . 3_555 122.56(6) ?
Ge5 Ge4 Fe4 3_555 . 5_555 109.69(6) ?
Ge5 Ge4 Fe4 3_555 . 7_555 109.69(6) ?
Ge5 Ge4 Fe4 3_555 . 12_555 122.56(5) ?
Ge5 Ge4 Fe4 6_655 . 3_555 109.69(5) ?
Ge5 Ge4 Fe4 6_655 . 5_555 122.56(5) ?
Ge5 Ge4 Fe4 6_655 . 7_555 122.56(5) ?
Ge5 Ge4 Fe4 6_655 . 12_555 109.69(5) ?
Fe4 Ge4 Fe4 3_555 . 5_555 63.21(3) ?
Fe4 Ge4 Fe4 3_555 . 7_555 127.05(6) ?
Fe4 Ge4 Fe4 3_555 . 12_555 93.05(4) ?
Fe4 Ge4 Fe4 5_555 . 7_555 93.05(4) ?
Fe4 Ge4 Fe4 5_555 . 12_555 127.05(6) ?
Fe4 Ge4 Fe4 7_555 . 12_555 63.21(3) ?
Ge3 Fe2 Ge3 . . 2_665 84.67(3) ?
Ge3 Fe2 Ge3 . . 3_565 84.67(3) ?
Ge3 Fe2 Ge3 . . 10_665 134.24(3) ?
Ge3 Fe2 Ge3 . . 11_555 77.91(3) ?
Ge3 Fe2 Ge3 . . 12_565 134.24(2) ?
Ge3 Fe2 Ge5 . . 4_565 67.12(4) ?
Ge3 Fe2 Ge5 . . 5_555 67.12(4) ?
Ge3 Fe2 Ge5 . . 6_665 141.04(2) ?
Ge3 Fe2 Ge3 2_665 . 3_565 84.67(4) ?
Ge3 Fe2 Ge3 2_665 . 10_665 77.91(3) ?
Ge3 Fe2 Ge3 2_665 . 11_555 134.24(5) ?
Ge3 Fe2 Ge3 2_665 . 12_565 134.24(4) ?
Ge3 Fe2 Ge5 2_665 . 4_565 141.04(2) ?
Ge3 Fe2 Ge5 2_665 . 5_555 67.12(5) ?
Ge3 Fe2 Ge5 2_665 . 6_665 67.12(7) ?
Ge3 Fe2 Ge3 3_565 . 10_665 134.24(2) ?
Ge3 Fe2 Ge3 3_565 . 11_555 134.24(4) ?
Ge3 Fe2 Ge3 3_565 . 12_565 77.91(4) ?
Ge3 Fe2 Ge5 3_565 . 4_565 67.12(4) ?
Ge3 Fe2 Ge5 3_565 . 5_555 141.04(3) ?
Ge3 Fe2 Ge5 3_565 . 6_665 67.12(7) ?
Ge3 Fe2 Ge3 10_665 . 11_555 84.67(3) ?
Ge3 Fe2 Ge3 10_665 . 12_565 84.67(3) ?
Ge3 Fe2 Ge5 10_665 . 4_565 141.04(2) ?
Ge3 Fe2 Ge5 10_665 . 5_555 67.12(4) ?
Ge3 Fe2 Ge5 10_665 . 6_665 67.12(7) ?
Ge3 Fe2 Ge3 11_555 . 12_565 84.67(4) ?
Ge3 Fe2 Ge5 11_555 . 4_565 67.12(5) ?
Ge3 Fe2 Ge5 11_555 . 5_555 67.12(5) ?
Ge3 Fe2 Ge5 11_555 . 6_665 141.04(2) ?
Ge3 Fe2 Ge5 12_565 . 4_565 67.12(4) ?
Ge3 Fe2 Ge5 12_565 . 5_555 141.04(3) ?
Ge3 Fe2 Ge5 12_565 . 6_665 67.12(7) ?
Ge5 Fe2 Ge5 4_565 . 5_555 120.00(7) ?
Ge5 Fe2 Ge5 4_565 . 6_665 120.00(11) ?
Ge5 Fe2 Ge5 5_555 . 6_665 120.00(10) ?
Ge1 Fe3 Fe1 . . . 53.46(2) ?
Ge1 Fe3 Fe1 . . 6_555 53.46(3) ?
Ge1 Fe3 Ge2 . . 3_565 88.08(3) ?
Ge1 Fe3 Ge2 . . 6_555 88.08(4) ?
Ge1 Fe3 Ge3 . . . 95.41(3) ?
Ge1 Fe3 Ge3 . . 6_555 95.41(3) ?
Ge1 Fe3 Ge4 . . 2_555 99.73(4) ?
Ge1 Fe3 Fe3 . . 4_565 138.38(4) ?
Ge1 Fe3 Ge5 . . . 160.62(5) ?
Ge1 Fe3 Ge5 . . 4_565 160.62(9) ?
Ge1 Fe3 Fe4 . . . 55.23(3) ?
Ge1 Fe3 Fe4 . . 6_555 55.23(3) ?
Fe1 Fe3 Fe1 . . 6_555 99.69(3) ?
Fe1 Fe3 Ge2 . . 3_565 49.82(4) ?
Fe1 Fe3 Ge2 . . 6_555 101.01(4) ?
Fe1 Fe3 Ge3 . . . 51.37(2) ?
Fe1 Fe3 Ge3 . . 6_555 148.63(4) ?
Fe1 Fe3 Ge4 . . 2_555 110.17(3) ?
Fe1 Fe3 Fe3 . . 4_565 106.29(3) ?
Fe1 Fe3 Ge5 . . . 141.49(7) ?
Fe1 Fe3 Ge5 . . 4_565 118.06(8) ?
Fe1 Fe3 Fe4 . . . 58.17(3) ?
Fe1 Fe3 Fe4 . . 6_555 100.59(4) ?
Fe1 Fe3 Ge2 6_555 . 3_565 101.01(3) ?
Fe1 Fe3 Ge2 6_555 . 6_555 49.82(3) ?
Fe1 Fe3 Ge3 6_555 . . 148.63(5) ?
Fe1 Fe3 Ge3 6_555 . 6_555 51.37(3) ?
Fe1 Fe3 Ge4 6_555 . 2_555 110.17(3) ?
Fe1 Fe3 Fe3 6_555 . 4_565 106.29(3) ?
Fe1 Fe3 Ge5 6_555 . . 118.06(8) ?
Fe1 Fe3 Ge5 6_555 . 4_565 141.49(9) ?
Fe1 Fe3 Fe4 6_555 . . 100.59(4) ?
Fe1 Fe3 Fe4 6_555 . 6_555 58.17(3) ?
Ge2 Fe3 Ge2 3_565 . 6_555 66.32(4) ?
Ge2 Fe3 Ge3 3_565 . . 70.86(3) ?
Ge2 Fe3 Ge3 3_565 . 6_555 136.89(4) ?
Ge2 Fe3 Ge4 3_565 . 2_555 146.11(3) ?
Ge2 Fe3 Fe3 3_565 . 4_565 57.96(3) ?
Ge2 Fe3 Ge5 3_565 . . 111.23(5) ?
Ge2 Fe3 Ge5 3_565 . 4_565 97.98(4) ?
Ge2 Fe3 Fe4 3_565 . . 107.02(4) ?
Ge2 Fe3 Fe4 3_565 . 6_555 143.29(4) ?
Ge2 Fe3 Ge3 6_555 . . 136.89(4) ?
Ge2 Fe3 Ge3 6_555 . 6_555 70.86(3) ?
Ge2 Fe3 Ge4 6_555 . 2_555 146.11(2) ?
Ge2 Fe3 Fe3 6_555 . 4_565 57.96(3) ?
Ge2 Fe3 Ge5 6_555 . . 97.98(8) ?
Ge2 Fe3 Ge5 6_555 . 4_565 111.23(8) ?
Ge2 Fe3 Fe4 6_555 . . 143.29(4) ?
Ge2 Fe3 Fe4 6_555 . 6_555 107.02(3) ?
Ge3 Fe3 Ge3 . . 6_555 150.48(5) ?
Ge3 Fe3 Ge4 . . 2_555 75.57(3) ?
Ge3 Fe3 Fe3 . . 4_565 94.98(3) ?
Ge3 Fe3 Ge5 . . . 92.67(8) ?
Ge3 Fe3 Ge5 . . 4_565 69.62(9) ?
Ge3 Fe3 Fe4 . . . 56.19(3) ?
Ge3 Fe3 Fe4 . . 6_555 110.09(4) ?
Ge3 Fe3 Ge4 6_555 . 2_555 75.57(3) ?
Ge3 Fe3 Fe3 6_555 . 4_565 94.98(3) ?
Ge3 Fe3 Ge5 6_555 . . 69.62(6) ?
Ge3 Fe3 Ge5 6_555 . 4_565 92.67(7) ?
Ge3 Fe3 Fe4 6_555 . . 110.09(3) ?
Ge3 Fe3 Fe4 6_555 . 6_555 56.20(3) ?
Ge4 Fe3 Fe3 2_555 . 4_565 121.89(4) ?
Ge4 Fe3 Ge5 2_555 . . 65.34(6) ?
Ge4 Fe3 Ge5 2_555 . 4_565 65.34(6) ?
Ge4 Fe3 Fe4 2_555 . . 55.19(3) ?
Ge4 Fe3 Fe4 2_555 . 6_555 55.19(3) ?
Fe3 Fe3 Ge5 4_565 . . 57.90(5) ?
Fe3 Fe3 Ge5 4_565 . 4_565 57.90(6) ?
Fe3 Fe3 Fe4 4_565 . . 151.161(17) ?
Fe3 Fe3 Fe4 4_565 . 6_555 151.16(3) ?
Ge5 Fe3 Ge5 . . 4_565 23.56(10) ?
Ge5 Fe3 Fe4 . . . 117.12(8) ?
Ge5 Fe3 Fe4 . . 6_555 105.42(5) ?
Ge5 Fe3 Fe4 4_565 . . 105.42(8) ?
Ge5 Fe3 Fe4 4_565 . 6_555 117.12(5) ?
Fe4 Fe3 Fe4 . . 6_555 55.45(3) ?
Ge3 Ge5 Ge3 4_565 . 6_555 65.10(6) ?
Ge3 Ge5 Ge3 4_565 . 8_565 60.30(8) ?
Ge3 Ge5 Ge3 4_565 . 9_555 94.79(10) ?
Ge3 Ge5 Ge4 4_565 . 2_555 131.15(6) ?
Ge3 Ge5 Ge4 4_565 . 5_565 66.55(8) ?
Ge3 Ge5 Fe2 4_565 . 4_565 47.40(6) ?
Ge3 Ge5 Fe3 4_565 . . 90.64(5) ?
Ge3 Ge5 Fe3 4_565 . 4_565 55.90(6) ?
Ge3 Ge5 Fe3 4_565 . 9_555 146.83(11) ?
Ge3 Ge5 Fe3 4_565 . 12_565 105.38(12) ?
Ge3 Ge5 Ge5 4_565 . 4_565 132.60(15) ?
Ge3 Ge5 Ge3 6_555 . 8_565 94.79(10) ?
Ge3 Ge5 Ge3 6_555 . 9_555 60.30(4) ?
Ge3 Ge5 Ge4 6_555 . 2_555 66.55(5) ?
Ge3 Ge5 Ge4 6_555 . 5_565 131.15(12) ?
Ge3 Ge5 Fe2 6_555 . 4_565 47.40(5) ?
Ge3 Ge5 Fe3 6_555 . . 55.90(3) ?
Ge3 Ge5 Fe3 6_555 . 4_565 90.64(4) ?
Ge3 Ge5 Fe3 6_555 . 9_555 105.38(6) ?
Ge3 Ge5 Fe3 6_555 . 12_565 146.83(11) ?
Ge3 Ge5 Ge5 6_555 . 4_565 132.6(2) ?
Ge3 Ge5 Ge3 8_565 . 9_555 65.10(6) ?
Ge3 Ge5 Ge4 8_565 . 2_555 131.15(6) ?
Ge3 Ge5 Ge4 8_565 . 5_565 66.55(8) ?
Ge3 Ge5 Fe2 8_565 . 4_565 47.40(6) ?
Ge3 Ge5 Fe3 8_565 . . 146.83(11) ?
Ge3 Ge5 Fe3 8_565 . 4_565 105.38(12) ?
Ge3 Ge5 Fe3 8_565 . 9_555 90.64(5) ?
Ge3 Ge5 Fe3 8_565 . 12_565 55.90(6) ?
Ge3 Ge5 Ge5 8_565 . 4_565 132.60(15) ?
Ge3 Ge5 Ge4 9_555 . 2_555 66.55(5) ?
Ge3 Ge5 Ge4 9_555 . 5_565 131.15(12) ?
Ge3 Ge5 Fe2 9_555 . 4_565 47.40(4) ?
Ge3 Ge5 Fe3 9_555 . . 105.38(6) ?
Ge3 Ge5 Fe3 9_555 . 4_565 146.83(11) ?
Ge3 Ge5 Fe3 9_555 . 9_555 55.90(3) ?
Ge3 Ge5 Fe3 9_555 . 12_565 90.64(4) ?
Ge3 Ge5 Ge5 9_555 . 4_565 132.6(2) ?
Ge4 Ge5 Ge4 2_555 . 5_565 157.85(14) ?
Ge4 Ge5 Fe2 2_555 . 4_565 101.07(5) ?
Ge4 Ge5 Fe3 2_555 . . 55.90(6) ?
Ge4 Ge5 Fe3 2_555 . 4_565 118.84(9) ?
Ge4 Ge5 Fe3 2_555 . 9_555 55.90(6) ?
Ge4 Ge5 Fe3 2_555 . 12_565 118.84(9) ?
Ge4 Ge5 Ge5 2_555 . 4_565 78.9(2) ?
Ge4 Ge5 Fe2 5_565 . 4_565 101.07(12) ?
Ge4 Ge5 Fe3 5_565 . . 118.84(4) ?
Ge4 Ge5 Fe3 5_565 . 4_565 55.90(4) ?
Ge4 Ge5 Fe3 5_565 . 9_555 118.84(4) ?
Ge4 Ge5 Fe3 5_565 . 12_565 55.90(4) ?
Ge4 Ge5 Ge5 5_565 . 4_565 78.93(18) ?
Fe2 Ge5 Fe3 4_565 . . 101.78(5) ?
Fe2 Ge5 Fe3 4_565 . 4_565 101.78(10) ?
Fe2 Ge5 Fe3 4_565 . 9_555 101.78(5) ?
Fe2 Ge5 Fe3 4_565 . 12_565 101.78(10) ?
Fe2 Ge5 Ge5 4_565 . 4_565 180 ?
Fe3 Ge5 Fe3 . . 4_565 64.20(3) ?
Fe3 Ge5 Fe3 . . 9_555 110.60(13) ?
Fe3 Ge5 Fe3 . . 12_565 156.44(15) ?
Fe3 Ge5 Ge5 . . 4_565 78.22(16) ?
Fe3 Ge5 Fe3 4_565 . 9_555 156.44(15) ?
Fe3 Ge5 Fe3 4_565 . 12_565 110.60(7) ?
Fe3 Ge5 Ge5 4_565 . 4_565 78.22(10) ?
Fe3 Ge5 Fe3 9_555 . 12_565 64.20(3) ?
Fe3 Ge5 Ge5 9_555 . 4_565 78.22(16) ?
Fe3 Ge5 Ge5 12_565 . 4_565 78.22(10) ?
As1 Fe4 Ge1 . . . 95.08(6) ?
As1 Fe4 Ge1 . . 5_555 95.08(6) ?
As1 Fe4 Fe1 . . . 143.76(7) ?
As1 Fe4 Ge3 . . . 162.32(7) ?
As1 Fe4 Ge4 . . 2_555 88.78(5) ?
As1 Fe4 Ge4 . . 6_555 88.78(6) ?
As1 Fe4 Fe3 . . . 122.735(18) ?
As1 Fe4 Fe3 . . 5_555 122.74(4) ?
As1 Fe4 Fe4 . . 5_555 60.65(3) ?
As1 Fe4 Fe4 . . 6_555 60.65(2) ?
Ge1 Fe4 Ge1 . . 5_555 67.99(4) ?
Ge1 Fe4 Fe1 . . . 56.03(3) ?
Ge1 Fe4 Ge3 . . . 99.55(5) ?
Ge1 Fe4 Ge4 . . 2_555 103.31(3) ?
Ge1 Fe4 Ge4 . . 6_555 170.72(4) ?
Ge1 Fe4 Fe3 . . . 57.62(4) ?
Ge1 Fe4 Fe3 . . 5_555 113.88(4) ?
Ge1 Fe4 Fe4 . . 5_555 116.52(5) ?
Ge1 Fe4 Fe4 . . 6_555 58.54(3) ?
Ge1 Fe4 Fe1 5_555 . . 56.03(5) ?
Ge1 Fe4 Ge3 5_555 . . 99.55(4) ?
Ge1 Fe4 Ge4 5_555 . 2_555 170.72(6) ?
Ge1 Fe4 Ge4 5_555 . 6_555 103.31(5) ?
Ge1 Fe4 Fe3 5_555 . . 113.88(5) ?
Ge1 Fe4 Fe3 5_555 . 5_555 57.62(3) ?
Ge1 Fe4 Fe4 5_555 . 5_555 58.54(4) ?
Ge1 Fe4 Fe4 5_555 . 6_555 116.52(4) ?
Fe1 Fe4 Ge3 . . . 53.92(3) ?
Fe1 Fe4 Ge4 . . 2_555 116.89(5) ?
Fe1 Fe4 Ge4 . . 6_555 116.89(3) ?
Fe1 Fe4 Fe3 . . . 63.34(3) ?
Fe1 Fe4 Fe3 . . 5_555 63.34(3) ?
Fe1 Fe4 Fe4 . . 5_555 109.70(4) ?
Fe1 Fe4 Fe4 . . 6_555 109.70(4) ?
Ge3 Fe4 Ge4 . . 2_555 78.28(4) ?
Ge3 Fe4 Ge4 . . 6_555 78.27(4) ?
Ge3 Fe4 Fe3 . . . 59.42(3) ?
Ge3 Fe4 Fe3 . . 5_555 59.42(3) ?
Ge3 Fe4 Fe4 . . 5_555 119.80(3) ?
Ge3 Fe4 Fe4 . . 6_555 119.80(4) ?
Ge4 Fe4 Ge4 2_555 . 6_555 85.18(4) ?
Ge4 Fe4 Fe3 2_555 . . 57.18(3) ?
Ge4 Fe4 Fe3 2_555 . 5_555 126.59(4) ?
Ge4 Fe4 Fe4 2_555 . 5_555 130.40(5) ?
Ge4 Fe4 Fe4 2_555 . 6_555 58.40(3) ?
Ge4 Fe4 Fe3 6_555 . . 126.59(5) ?
Ge4 Fe4 Fe3 6_555 . 5_555 57.18(3) ?
Ge4 Fe4 Fe4 6_555 . 5_555 58.40(4) ?
Ge4 Fe4 Fe4 6_555 . 6_555 130.40(5) ?
Fe3 Fe4 Fe3 . . 5_555 114.47(4) ?
Fe3 Fe4 Fe4 . . 5_555 172.42(5) ?
Fe3 Fe4 Fe4 . . 6_555 62.27(2) ?
Fe3 Fe4 Fe4 5_555 . 5_555 62.27(3) ?
Fe3 Fe4 Fe4 5_555 . 6_555 172.42(5) ?
Fe4 Fe4 Fe4 5_555 . 6_555 120.00(4) ?
As1 Fe5 As1 . . 7_556 180 ?
As1 Fe5 Ge1 . . . 90 ?
As1 Fe5 Ge1 . . 2_555 90 ?
As1 Fe5 Ge1 . . 3_555 90 ?
As1 Fe5 Ge1 . . 4_555 90 ?
As1 Fe5 Ge1 . . 5_555 90 ?
As1 Fe5 Ge1 . . 6_555 90 ?
As1 Fe5 Ge1 7_556 . . 90 ?
As1 Fe5 Ge1 7_556 . 2_555 90 ?
As1 Fe5 Ge1 7_556 . 3_555 90 ?
As1 Fe5 Ge1 7_556 . 4_555 90 ?
As1 Fe5 Ge1 7_556 . 5_555 90 ?
As1 Fe5 Ge1 7_556 . 6_555 90 ?
Ge1 Fe5 Ge1 . . 2_555 120.00(4) ?
Ge1 Fe5 Ge1 . . 3_555 120.0000(3) ?
Ge1 Fe5 Ge1 . . 4_555 180 ?
Ge1 Fe5 Ge1 . . 5_555 60.00(4) ?
Ge1 Fe5 Ge1 . . 6_555 60.0000(3) ?
Ge1 Fe5 Ge1 2_555 . 3_555 120.00(4) ?
Ge1 Fe5 Ge1 2_555 . 4_555 60.00(4) ?
Ge1 Fe5 Ge1 2_555 . 5_555 180 ?
Ge1 Fe5 Ge1 2_555 . 6_555 60.00(4) ?
Ge1 Fe5 Ge1 3_555 . 4_555 60.0000(3) ?
Ge1 Fe5 Ge1 3_555 . 5_555 60.00(4) ?
Ge1 Fe5 Ge1 3_555 . 6_555 180 ?
Ge1 Fe5 Ge1 4_555 . 5_555 120.00(4) ?
Ge1 Fe5 Ge1 4_555 . 6_555 120.0000(3) ?
Ge1 Fe5 Ge1 5_555 . 6_555 120.00(4) ?

loop_
_geom_bond_atom_site_label_1
_geom_bond_atom_site_label_2
_geom_bond_site_symmetry_1
_geom_bond_site_symmetry_2
_geom_bond_distance
_geom_bond_publ_flag
As1 As1 . 7_555 2.501(4) ?
As1 Fe4 . . 2.5949(10) ?
As1 Fe4 . 2_555 2.5949(10) ?
As1 Fe4 . 3_555 2.5949(11) ?
As1 Fe4 . 4_555 2.5949(10) ?
As1 Fe4 . 5_555 2.5949(10) ?
As1 Fe4 . 6_555 2.5949(11) ?
As1 Fe5 . . 2.523(3) ?
Ge1 Ge1 . 5_555 2.7252(17) ?
Ge1 Ge1 . 6_555 2.7252(10) ?
Ge1 Fe1 . . 2.4375(9) ?
Ge1 Fe1 . 6_555 2.4375(16) ?
Ge1 Fe3 . . 2.5055(13) ?
Ge1 Fe3 . 9_556 2.5055(13) ?
Ge1 Fe4 . . 2.4370(9) ?
Ge1 Fe4 . 6_555 2.4370(9) ?
Ge1 Fe4 . 9_556 2.4370(9) ?
Ge1 Fe4 . 11_556 2.4370(10) ?
Ge1 Fe5 . . 2.7252(14) ?
Fe1 Ge2 . . 2.3052(9) ?
Fe1 Ge2 . 3_565 2.3052(19) ?
Fe1 Ge3 . . 2.3846(10) ?
Fe1 Ge3 . 11_556 2.3846(10) ?
Fe1 Fe3 . . 2.8661(8) ?
Fe1 Fe3 . 5_555 2.8661(12) ?
Fe1 Fe3 . 9_556 2.8661(8) ?
Fe1 Fe3 . 11_556 2.8661(12) ?
Fe1 Fe4 . . 2.7245(12) ?
Fe1 Fe4 . 11_556 2.7245(12) ?
Ge2 Ge2 . 4_665 2.8115(15) ?
Ge2 Fe3 . 2_665 2.5699(10) ?
Ge2 Fe3 . 5_555 2.5699(10) ?
Ge2 Fe3 . 8_666 2.5699(10) ?
Ge2 Fe3 . 11_556 2.5699(10) ?
Ge3 Ge3 . 11_555 2.9685(14) ?
Ge3 Fe2 . . 2.3608(10) ?
Ge3 Fe3 . . 2.6102(6) ?
Ge3 Fe3 . 5_555 2.6102(14) ?
Ge3 Ge5 . 4_565 2.955(4) ?
Ge3 Ge5 . 5_555 2.955(2) ?
Ge3 Fe4 . . 2.5194(13) ?
Ge4 Fe3 . 3_555 2.4846(11) ?
Ge4 Fe3 . 7_555 2.4846(11) ?
Ge4 Ge5 . 3_555 2.727(5) ?
Ge4 Ge5 . 6_655 2.727(5) ?
Ge4 Fe4 . 3_555 2.4274(10) ?
Ge4 Fe4 . 5_555 2.4274(12) ?
Ge4 Fe4 . 7_555 2.4274(10) ?
Ge4 Fe4 . 12_555 2.4274(10) ?
Fe2 Ge5 . 4_565 2.918(3) ?
Fe2 Ge5 . 5_555 2.918(4) ?
Fe2 Ge5 . 6_665 2.918(3) ?
Fe3 Fe3 . 4_565 2.7269(11) ?
Fe3 Ge5 . . 2.566(2) ?
Fe3 Ge5 . 4_565 2.5658(13) ?
Fe3 Fe4 . . 2.7341(11) ?
Fe3 Fe4 . 6_555 2.7341(8) ?
Ge5 Ge5 . 4_565 1.047(5) ?
Fe4 Fe4 . 5_555 2.5441(15) ?
Fe4 Fe4 . 6_555 2.5441(10) ?

loop_
_geom_hbond_atom_site_label_D
_geom_hbond_atom_site_label_H
_geom_hbond_atom_site_label_A
_geom_hbond_site_symmetry_D
_geom_hbond_site_symmetry_H
_geom_hbond_site_symmetry_A
_geom_hbond_distance_DH
_geom_hbond_distance_HA
_geom_hbond_distance_DA
_geom_hbond_angle_DHA
_geom_hbond_publ_flag
? ? ? ? ? ? ? ? ? ? ?

loop_
_geom_torsion_atom_site_label_1
_geom_torsion_atom_site_label_2
_geom_torsion_atom_site_label_3
_geom_torsion_atom_site_label_4
_geom_torsion_site_symmetry_1
_geom_torsion_site_symmetry_2
_geom_torsion_site_symmetry_3
_geom_torsion_site_symmetry_4
_geom_torsion
_geom_torsion_publ_flag
? ? ? ? ? ? ? ? ? ?

loop_
_restr_angle_atom_site_label_1
_restr_angle_site_symmetry_1
_restr_angle_atom_site_label_2
_restr_angle_site_symmetry_2
_restr_angle_atom_site_label_3
_restr_angle_site_symmetry_3
_restr_angle_target
_restr_angle_target_weight_param
? ? ? ? ? ? ? ?

loop_
_restr_distance_atom_site_label_1
_restr_distance_site_symmetry_1
_restr_distance_atom_site_label_2
_restr_distance_site_symmetry_2
_restr_distance_target
_restr_distance_target_weight_param
? ? ? ? ? ?

loop_
_restr_equal_angle_atom_site_label_1
_restr_equal_angle_site_symmetry_1
_restr_equal_angle_atom_site_label_2
_restr_equal_angle_site_symmetry_2
_restr_equal_angle_atom_site_label_3
_restr_equal_angle_site_symmetry_3
_restr_equal_angle_class_class_id
_restr_equal_angle_class_target_weight_param
? ? ? ? ? ? ? ?

loop_
_restr_equal_distance_atom_site_label_1
_restr_equal_distance_site_symmetry_1
_restr_equal_distance_atom_site_label_2
_restr_equal_distance_site_symmetry_2
_restr_equal_distance_class_class_id
_restr_equal_distance_class_target_weight_param
? ? ? ? ? ?

loop_
_restr_equal_torsion_atom_site_label_1
_restr_equal_torsion_site_symmetry_1
_restr_equal_torsion_atom_site_label_2
_restr_equal_torsion_site_symmetry_2
_restr_equal_torsion_atom_site_label_3
_restr_equal_torsion_site_symmetry_3
_restr_equal_torsion_atom_site_label_4
_restr_equal_torsion_site_symmetry_4
_restr_equal_torsion_class_class_id
_restr_equal_torsion_class_target_weight_param
? ? ? ? ? ? ? ? ? ?

loop_
_restr_torsion_atom_site_label_1
_restr_torsion_site_symmetry_1
_restr_torsion_atom_site_label_2
_restr_torsion_site_symmetry_2
_restr_torsion_atom_site_label_3
_restr_torsion_site_symmetry_3
_restr_torsion_atom_site_label_4
_restr_torsion_site_symmetry_4
_restr_torsion_angle_target
_restr_torsion_weight_param
? ? ? ? ? ? ? ? ? ?

loop_
_jana_atom_site_adp_c_label
_jana_atom_site_adp_c_type_symbol
_jana_atom_site_adp_c_111
_jana_atom_site_adp_c_112
_jana_atom_site_adp_c_113
_jana_atom_site_adp_c_122
_jana_atom_site_adp_c_123
_jana_atom_site_adp_c_133
_jana_atom_site_adp_c_222
_jana_atom_site_adp_c_223
_jana_atom_site_adp_c_233
_jana_atom_site_adp_c_333
? ? ? ? ? ? ? ? ? ? ? ?

loop_
_jana_atom_site_adp_d_label
_jana_atom_site_adp_d_type_symbol
_jana_atom_site_adp_d_1111
_jana_atom_site_adp_d_1112
_jana_atom_site_adp_d_1113
_jana_atom_site_adp_d_1122
_jana_atom_site_adp_d_1123
_jana_atom_site_adp_d_1133
_jana_atom_site_adp_d_1222
_jana_atom_site_adp_d_1223
_jana_atom_site_adp_d_1233
_jana_atom_site_adp_d_1333
_jana_atom_site_adp_d_2222
_jana_atom_site_adp_d_2223
_jana_atom_site_adp_d_2233
_jana_atom_site_adp_d_2333
_jana_atom_site_adp_d_3333
? ? ? ? ? ? ? ? ? ? ? ? ? ? ? ? ?

loop_
_jana_atom_site_adp_e_label
_jana_atom_site_adp_e_type_symbol
_jana_atom_site_adp_e_11111
_jana_atom_site_adp_e_11112
_jana_atom_site_adp_e_11113
_jana_atom_site_adp_e_11122
_jana_atom_site_adp_e_11123
_jana_atom_site_adp_e_11133
_jana_atom_site_adp_e_11222
_jana_atom_site_adp_e_11223
_jana_atom_site_adp_e_11233
_jana_atom_site_adp_e_11333
_jana_atom_site_adp_e_12222
_jana_atom_site_adp_e_12223
_jana_atom_site_adp_e_12233
_jana_atom_site_adp_e_12333
_jana_atom_site_adp_e_13333
_jana_atom_site_adp_e_22222
_jana_atom_site_adp_e_22223
_jana_atom_site_adp_e_22233
_jana_atom_site_adp_e_22333
_jana_atom_site_adp_e_23333
_jana_atom_site_adp_e_33333
? ? ? ? ? ? ? ? ? ? ? ? ? ? ? ? ? ? ? ? ? ? ?

loop_
_jana_atom_site_adp_f_label
_jana_atom_site_adp_f_type_symbol
_jana_atom_site_adp_f_111111
_jana_atom_site_adp_f_111112
_jana_atom_site_adp_f_111113
_jana_atom_site_adp_f_111122
_jana_atom_site_adp_f_111123
_jana_atom_site_adp_f_111133
_jana_atom_site_adp_f_111222
_jana_atom_site_adp_f_111223
_jana_atom_site_adp_f_111233
_jana_atom_site_adp_f_111333
_jana_atom_site_adp_f_112222
_jana_atom_site_adp_f_112223
_jana_atom_site_adp_f_112233
_jana_atom_site_adp_f_112333
_jana_atom_site_adp_f_113333
_jana_atom_site_adp_f_122222
_jana_atom_site_adp_f_122223
_jana_atom_site_adp_f_122233
_jana_atom_site_adp_f_122333
_jana_atom_site_adp_f_123333
_jana_atom_site_adp_f_133333
_jana_atom_site_adp_f_222222
_jana_atom_site_adp_f_222223
_jana_atom_site_adp_f_222233
_jana_atom_site_adp_f_222333
_jana_atom_site_adp_f_223333
_jana_atom_site_adp_f_233333
_jana_atom_site_adp_f_333333
? ? ? ? ? ? ? ? ? ? ? ? ? ? ? ? ? ? ? ? ? ? ? ? ? ? ? ? ? ?
